data_2009161
loop_
_publ_author_name
'Ohgo, Yoshiki'
'Ikeue, Takahisa'
'Nakamura, Mikio'

_publ_section_title
;
 Chloro(<i>meso</i>-tetrapropylporphyrinato)iron(III)
;
_journal_issue 11
_journal_name_full 'Acta Crystallographica Section C'
_journal_page_first 1817
_journal_page_last 1819
_journal_paper_doi 10.1107/S0108270199009312
_journal_volume 55
_journal_year 1999
_chemical_formula_iupac '[FeCl(C~32~H~36~N~4~)]'
_chemical_formula_moiety 'C32 H36 Cl1 Fe1 N4'
_chemical_formula_sum 'C32 H36 Cl Fe N4'
_chemical_formula_weight 567.96
_chemical_name_systematic Chloro-(meso-tetrapropylporphyrinato)-iron(III)
_space_group_IT_number 14
_symmetry_cell_setting monoclinic
_symmetry_space_group_name_Hall '-P 2yn'
_symmetry_space_group_name_H-M 'P 1 21/n 1'
_cell_angle_alpha 90.00
_cell_angle_beta 109.83(4)
_cell_angle_gamma 90.00
_cell_formula_units_Z 4
_cell_length_a 13.142(10)
_cell_length_b 15.479(8)
_cell_length_c 14.712(6)
_cell_measurement_reflns_used 23
_cell_measurement_temperature 298
_cell_measurement_theta_max 15.00
_cell_measurement_theta_min 14.90
_cell_volume 2815(3)
_computing_cell_refinement
;
MSC/AFC Diffractometer Control Software
;
_computing_data_collection
;
MSC/AFC Diffractometer Control Software (Molecular Structure Corporation,
1992a)
;
_computing_data_reduction
;
MSC/AFC Diffractometer Control Software. Data Reduction: TEXSAN (Molecular
Structure Corporation, 1992b)
;
_computing_molecular_graphics 'ORTEP (Johnson, 1965)'
_computing_publication_material SHELXL-97
_computing_structure_refinement 'SHELXL-97 (Sheldrick, 1997)'
_computing_structure_solution 'SIR-92(Altomare et al., 1994)'
_diffrn_ambient_temperature 298
_diffrn_measured_fraction_theta_full 0.957
_diffrn_measured_fraction_theta_max 0.957
_diffrn_measurement_device_type 'RIGAKU AFC5'
_diffrn_measurement_method \w/2\q
_diffrn_radiation_monochromator graphite
_diffrn_radiation_source 'fine-focus sealed tube'
_diffrn_radiation_type MoK\a
_diffrn_radiation_wavelength 0.71069
_diffrn_reflns_av_R_equivalents 0.020
_diffrn_reflns_av_sigmaI/netI 0.0418
_diffrn_reflns_limit_h_max 17
_diffrn_reflns_limit_h_min 0
_diffrn_reflns_limit_k_max 20
_diffrn_reflns_limit_k_min 0
_diffrn_reflns_limit_l_max 17
_diffrn_reflns_limit_l_min -19
_diffrn_reflns_number 6637
_diffrn_reflns_theta_full 27.50
_diffrn_reflns_theta_max 27.50
_diffrn_reflns_theta_min 2.11
_diffrn_standards_decay_% none
_diffrn_standards_interval_count 100
_diffrn_standards_interval_time 50
_diffrn_standards_number 3
_exptl_absorpt_coefficient_mu 0.659
_exptl_absorpt_correction_T_max 0.719
_exptl_absorpt_correction_T_min 0.686
_exptl_absorpt_correction_type psi-scan
_exptl_absorpt_process_details
;
(North et al., 1968)
;
_exptl_crystal_colour black
_exptl_crystal_density_diffrn 1.340
_exptl_crystal_density_method 'not measured'
_exptl_crystal_description prismatic
_exptl_crystal_F_000 1196
_exptl_crystal_size_max 0.5
_exptl_crystal_size_mid 0.5
_exptl_crystal_size_min 0.5
_refine_diff_density_max 0.51
_refine_diff_density_min -0.86
_refine_ls_extinction_method none
_refine_ls_goodness_of_fit_ref 1.11
_refine_ls_hydrogen_treatment constr
_refine_ls_matrix_type full
_refine_ls_number_parameters 355
_refine_ls_number_reflns 6407
_refine_ls_number_restraints 0
_refine_ls_restrained_S_all 1.11
_refine_ls_R_factor_all 0.1109
_refine_ls_R_factor_gt 0.052
_refine_ls_shift/su_max <0.001
_refine_ls_shift/su_mean 0.000
_refine_ls_structure_factor_coef Fsqd
_refine_ls_weighting_details 'w=1/[\s^2^(Fo^2^)+(0.1255P)^2^] where P=(Fo^2^+2Fc^2^)/3'
_refine_ls_weighting_scheme calc
_refine_ls_wR_factor_ref 0.208
_reflns_number_gt 3977
_reflns_number_total 6407
_reflns_threshold_expression I>2\s(I)
_cod_data_source_file ob1017.cif
_cod_data_source_block 1
_cod_depositor_comments
;
The following automatic conversions were performed:
'_symmetry_cell_setting' value 'Monoclinic' changed to 'monoclinic'
according to '/home/saulius/struct/CIF-dictionaries/cif_core.dic'
dictionary named 'cif_core.dic' version 2.4.1 from 2010-06-29.

Automatic conversion script
Id: cif_fix_enum 1527 2010-12-29 10:47:43Z saulius 

The following automatic conversions were performed:

'_symmetry_cell_setting' value 'Monoclinic' changed to 'monoclinic'
according to /home/saulius/struct/CIF-dictionaries/cif_core.dic
dictionary named 'cif_core.dic' version 2.4.1 from 2010-06-29.

Automatic conversion script
Id: cif_fix_values 1715 2011-07-08 13:25:40Z adriana 

The following automatic conversions were performed:

'_refine_ls_weighting_scheme' value 'calc
w=1/[\s^2^(Fo^2^)+(0.1255P)^2^] where P=(Fo^2^+2Fc^2^)/3' was changed
to 'calc'. New tag '_refine_ls_weighting_details' was created. The
value of the new tag was set to 'w=1/[\s^2^(Fo^2^)+(0.1255P)^2^]
where P=(Fo^2^+2Fc^2^)/3'.

Automatic conversion script
Id: cif_fix_values 3143 2015-03-26 13:38:13Z robertas 
;
_cod_original_sg_symbol_H-M 'P 21/n'
_cod_original_formula_sum 'C32 H36 Cl1 Fe1 N4'
_cod_database_code 2009161

loop_
_symmetry_equiv_pos_as_xyz
'x, y, z'
'-x+1/2, y+1/2, -z+1/2'
'-x, -y, -z'
'x-1/2, -y-1/2, z-1/2'

loop_
_atom_site_label
_atom_site_fract_x
_atom_site_fract_y
_atom_site_fract_z
_atom_site_U_iso_or_equiv
_atom_site_adp_type
_atom_site_calc_flag
_atom_site_refinement_flags
_atom_site_occupancy
_atom_site_disorder_assembly
_atom_site_disorder_group
_atom_site_type_symbol
Fe1 .95023(4) .16237(3) .11648(3) .03115(17) Uani d . 1 . . Fe
Cl1 .95835(9) .30638(7) .11331(7) .0533(3) Uani d . 1 . . Cl
N1 .8674(2) .1297(2) -.02518(19) .0353(6) Uani d . 1 . . N
N2 1.0886(2) .1230(2) .0925(2) .0365(7) Uani d . 1 . . N
N3 1.0289(2) .13139(19) .25961(19) .0338(6) Uani d . 1 . . N
N4 .8077(2) .1375(2) .1417(2) .0357(7) Uani d . 1 . . N
C1 .7579(3) .1421(2) -.0716(2) .0352(8) Uani d . 1 . . C
C2 .7320(3) .1326(3) -.1737(2) .0469(10) Uani d . 1 . . C
H2 .6643 .1401 -.2206 .056 Uiso calc R 1 . . H
C3 .8230(3) .1112(3) -.1891(3) .0466(10) Uani d . 1 . . C
H3 .8297 .0988 -.2486 .056 Uiso calc R 1 . . H
C4 .9097(3) .1107(2) -.0965(2) .0363(8) Uani d . 1 . . C
C5 1.0185(3) .0952(2) -.0834(2) .0359(8) Uani d . 1 . . C
C6 1.1017(3) .1036(2) .0054(2) .0375(8) Uani d . 1 . . C
C7 1.2145(3) .0956(3) .0201(3) .0527(11) Uani d . 1 . . C
H7 1.2445 .0803 -.0265 .063 Uiso calc R 1 . . H
C8 1.2697(3) .1141(3) .1134(3) .0559(12) Uani d . 1 . . C
H8 1.3445 .1168 .1420 .067 Uiso calc R 1 . . H
C9 1.1919(3) .1288(3) .1605(3) .0411(8) Uani d . 1 . . C
C10 1.2166(3) .1390(3) .2596(3) .0403(8) Uani d . 1 . . C
C11 1.1405(3) .1346(2) .3056(2) .0391(8) Uani d . 1 . . C
C12 1.1640(3) .1236(3) .4080(2) .0466(10) Uani d . 1 . . C
H12 1.2322 .1248 .4552 .056 Uiso calc R 1 . . H
C13 1.0704(4) .1114(3) .4229(3) .0475(10) Uani d . 1 . . C
H13 1.0622 .1009 .4822 .057 Uiso calc R 1 . . H
C14 .9849(3) .1173(2) .3317(2) .0386(8) Uani d . 1 . . C
C15 .8749(3) .1131(2) .3181(3) .0412(9) Uani d . 1 . . C
C16 .7926(3) .1268(3) .2290(3) .0396(8) Uani d . 1 . . C
C17 .6788(3) .1313(3) .2153(3) .0531(11) Uani d . 1 . . C
H17 .6478 .1247 .2631 .064 Uiso calc R 1 . . H
C18 .6252(3) .1468(3) .1207(3) .0509(10) Uani d . 1 . . C
H18 .5510 .1545 .0914 .061 Uiso calc R 1 . . H
C19 .7058(3) .1490(2) .0740(3) .0390(8) Uani d . 1 . . C
C20 .6812(3) .1545(2) -.0262(3) .0377(8) Uani d . 1 . . C
C21 1.0484(3) .0744(3) -.1712(2) .0414(9) Uani d . 1 . . C
H21A .9898 .0417 -.2163 .050 Uiso calc R 1 . . H
H21B 1.1120 .0376 -.1516 .050 Uiso calc R 1 . . H
C22 1.0717(4) .1536(3) -.2239(3) .0459(9) Uani d . 1 . . C
H22A 1.0092 .1915 -.2427 .055 Uiso calc R 1 . . H
H22B 1.1324 .1853 -.1805 .055 Uiso calc R 1 . . H
C23 1.0973(4) .1271(3) -.3131(3) .0579(12) Uani d . 1 . . C
H23A 1.1610 .0917 -.2943 .087 Uiso calc R 1 . . H
H23B 1.1094 .1778 -.3456 .087 Uiso calc R 1 . . H
H23C 1.0376 .0951 -.3558 .087 Uiso calc R 1 . . H
C24 1.3361(3) .1460(3) .3215(3) .0471(10) Uani d . 1 . . C
H24A 1.3736 .1786 .2862 .057 Uiso calc R 1 . . H
H24B 1.3422 .1780 .3798 .057 Uiso calc R 1 . . H
C25 1.3913(3) .0589(3) .3496(3) .0556(11) Uani d . 1 . . C
H25A 1.3601 .0292 .3919 .067 Uiso calc R 1 . . H
H25B 1.3780 .0240 .2919 .067 Uiso calc R 1 . . H
C26 1.5115(4) .0677(4) .3999(4) .0733(15) Uani d . 1 . . C
H26A 1.5422 .0999 .3598 .110 Uiso calc R 1 . . H
H26B 1.5438 .0113 .4119 .110 Uiso calc R 1 . . H
H26C 1.5251 .0973 .4602 .110 Uiso calc R 1 . . H
C27 .8402(4) .0937(3) .4051(3) .0489(10) Uani d . 1 . . C
H27A .7725 .0621 .3830 .059 Uiso calc R 1 . . H
H27B .8940 .0565 .4491 .059 Uiso calc R 1 . . H
C28 .8256(4) .1725(3) .4599(3) .0512(10) Uani d . 1 . . C
H28A .7714 .2100 .4166 .061 Uiso calc R 1 . . H
H28B .8931 .2043 .4830 .061 Uiso calc R 1 . . H
C29 .7908(4) .1486(4) .5454(3) .0658(14) Uani d . 1 . . C
H29A .7244 .1166 .5229 .099 Uiso calc R 1 . . H
H29B .7802 .2003 .5772 .099 Uiso calc R 1 . . H
H29C .8459 .1139 .5901 .099 Uiso calc R 1 . . H
C30 .5639(3) .1662(3) -.0898(3) .0433(9) Uani d . 1 . . C
H30A .5283 .2026 -.0561 .052 Uiso calc R 1 . . H
H30B .5620 .1962 -.1482 .052 Uiso calc R 1 . . H
C31 .5003(3) .0827(3) -.1181(3) .0549(11) Uani d . 1 . . C
H31A .5311 .0483 -.1574 .066 Uiso calc R 1 . . H
H31B .5065 .0500 -.0603 .066 Uiso calc R 1 . . H
C32 .3819(4) .0992(4) -.1739(4) .0742(15) Uani d . 1 . . C
H32A .3507 .1322 -.1348 .111 Uiso calc R 1 . . H
H32B .3446 .0450 -.1906 .111 Uiso calc R 1 . . H
H32C .3753 .1307 -.2318 .111 Uiso calc R 1 . . H

loop_
_atom_site_aniso_label
_atom_site_aniso_U_11
_atom_site_aniso_U_22
_atom_site_aniso_U_33
_atom_site_aniso_U_12
_atom_site_aniso_U_13
_atom_site_aniso_U_23
Fe1 .0383(3) .0332(3) .0217(2) .0007(2) .00971(19) .00108(18)
Cl1 .0751(7) .0356(5) .0445(5) -.0039(5) .0142(5) .0027(4)
N1 .0412(16) .0391(17) .0243(14) .0010(13) .0091(12) -.0012(11)
N2 .0432(17) .0413(18) .0252(14) .0040(13) .0118(12) .0011(12)
N3 .0414(16) .0364(16) .0236(13) .0014(13) .0110(12) .0009(11)
N4 .0390(16) .0419(17) .0266(14) -.0003(13) .0116(12) .0017(12)
C1 .0350(18) .042(2) .0257(16) -.0020(15) .0064(13) .0018(14)
C2 .048(2) .064(3) .0232(17) -.0098(19) .0051(15) .0018(16)
C3 .054(2) .059(3) .0239(17) -.0104(19) .0094(16) -.0045(16)
C4 .050(2) .037(2) .0227(16) -.0031(16) .0135(15) -.0015(13)
C5 .047(2) .038(2) .0263(17) .0044(15) .0169(15) -.0011(13)
C6 .046(2) .041(2) .0290(17) .0068(16) .0167(15) .0011(14)
C7 .048(2) .077(3) .039(2) .009(2) .0219(18) .005(2)
C8 .034(2) .093(4) .042(2) .009(2) .0144(17) .012(2)
C9 .0355(19) .047(2) .0361(19) .0026(16) .0067(15) .0049(16)
C10 .041(2) .043(2) .0313(18) .0003(16) .0051(15) .0031(15)
C11 .049(2) .041(2) .0220(16) .0052(16) .0041(15) .0034(14)
C12 .054(2) .057(3) .0237(17) .0068(19) .0062(16) -.0003(16)
C13 .065(3) .057(3) .0193(16) .008(2) .0122(16) .0075(16)
C14 .054(2) .039(2) .0242(16) .0050(17) .0154(15) .0037(14)
C15 .058(2) .041(2) .0308(18) .0026(17) .0233(17) .0038(15)
C16 .044(2) .047(2) .0321(18) -.0032(17) .0186(16) .0006(15)
C17 .054(2) .072(3) .045(2) -.006(2) .031(2) -.002(2)
C18 .041(2) .072(3) .042(2) .002(2) .0175(17) -.0043(19)
C19 .0385(19) .045(2) .0344(18) -.0007(15) .0141(15) .0001(15)
C20 .0370(18) .040(2) .0342(18) .0018(15) .0102(14) .0015(15)
C21 .056(2) .045(2) .0282(17) -.0015(17) .0199(16) -.0058(15)
C22 .062(2) .051(2) .0317(18) -.0059(19) .0254(18) -.0017(16)
C23 .065(3) .082(3) .034(2) -.006(2) .028(2) -.003(2)
C24 .039(2) .055(3) .040(2) -.0046(18) .0036(16) -.0011(17)
C25 .045(2) .065(3) .048(2) .009(2) .0042(18) .002(2)
C26 .044(2) .107(4) .067(3) .016(3) .017(2) .012(3)
C27 .064(3) .055(3) .037(2) .000(2) .0309(19) .0058(17)
C28 .062(3) .063(3) .037(2) .002(2) .0272(19) .0035(18)
C29 .059(3) .110(4) .036(2) -.004(3) .027(2) -.011(2)
C30 .0378(19) .049(2) .0392(19) .0041(17) .0073(15) .0042(17)
C31 .048(2) .054(3) .058(3) -.004(2) .012(2) .005(2)
C32 .043(3) .093(4) .078(4) -.011(3) .010(2) .004(3)

loop_
_atom_type_symbol
_atom_type_description
_atom_type_scat_dispersion_real
_atom_type_scat_dispersion_imag
_atom_type_scat_source
C C 0.0033 0.0016 'International Tables Vol C Tables 4.2.6.8 and 6.1.1.4'
H H 0.0000 0.0000 'International Tables Vol C Tables 4.2.6.8 and 6.1.1.4'
N N 0.0061 0.0033 'International Tables Vol C Tables 4.2.6.8 and 6.1.1.4'
Cl Cl 0.1484 0.1585 'International Tables Vol C Tables 4.2.6.8 and 6.1.1.4'
Fe Fe 0.3463 0.8444 'International Tables Vol C Tables 4.2.6.8 and 6.1.1.4'

loop_
_geom_angle_atom_site_label_1
_geom_angle_atom_site_label_2
_geom_angle_atom_site_label_3
_geom_angle
_geom_angle_publ_flag
N2 Fe1 N1 87.10(10) yes
N2 Fe1 N3 86.60(10) yes
N1 Fe1 N3 152.30(10) yes
N2 Fe1 N4 152.00(10) yes
N1 Fe1 N4 86.30(10) yes
N3 Fe1 N4 86.80(10) yes
N2 Fe1 Cl1 103.90(10) yes
N1 Fe1 Cl1 103.70(10) yes
N3 Fe1 Cl1 104.00(10) yes
N4 Fe1 Cl1 104.10(10) yes
C4 N1 C1 106.0(3) ?
C4 N1 Fe1 127.8(2) yes
C1 N1 Fe1 124.8(2) yes
C6 N2 C9 106.4(3) ?
C6 N2 Fe1 128.2(2) yes
C9 N2 Fe1 124.2(2) yes
C14 N3 C11 106.2(3) ?
C14 N3 Fe1 128.5(2) yes
C11 N3 Fe1 124.6(2) yes
C16 N4 C19 106.1(3) ?
C16 N4 Fe1 128.2(2) yes
C19 N4 Fe1 124.2(2) yes
N1 C1 C20 125.6(3) ?
N1 C1 C2 109.9(3) ?
C20 C1 C2 124.2(3) ?
C3 C2 C1 107.2(3) ?
C3 C2 H2 126.4 ?
C1 C2 H2 126.4 ?
C2 C3 C4 107.9(3) ?
C2 C3 H3 126.0 ?
C4 C3 H3 126.0 ?
N1 C4 C5 126.2(3) ?
N1 C4 C3 108.8(3) ?
C5 C4 C3 124.9(3) ?
C6 C5 C4 123.6(3) ?
C6 C5 C21 118.2(3) ?
C4 C5 C21 118.1(3) ?
N2 C6 C5 125.7(3) ?
N2 C6 C7 109.1(3) ?
C5 C6 C7 125.2(3) ?
C8 C7 C6 107.9(3) ?
C8 C7 H7 126.0 ?
C6 C7 H7 126.0 ?
C7 C8 C9 107.4(4) ?
C7 C8 H8 126.3 ?
C9 C8 H8 126.3 ?
N2 C9 C10 125.8(3) ?
N2 C9 C8 109.0(3) ?
C10 C9 C8 125.0(4) ?
C11 C10 C9 123.8(3) ?
C11 C10 C24 118.6(3) ?
C9 C10 C24 117.4(3) ?
C10 C11 N3 125.5(3) ?
C10 C11 C12 125.5(4) ?
N3 C11 C12 108.7(3) ?
C13 C12 C11 107.8(3) ?
C13 C12 H12 126.1 ?
C11 C12 H12 126.1 ?
C12 C13 C14 108.2(3) ?
C12 C13 H13 125.9 ?
C14 C13 H13 125.9 ?
N3 C14 C15 125.5(3) ?
N3 C14 C13 109.1(3) ?
C15 C14 C13 125.4(3) ?
C14 C15 C16 124.1(3) ?
C14 C15 C27 118.7(3) ?
C16 C15 C27 117.2(4) ?
N4 C16 C15 125.5(3) ?
N4 C16 C17 109.6(3) ?
C15 C16 C17 124.9(3) ?
C18 C17 C16 107.9(3) ?
C18 C17 H17 126.1 ?
C16 C17 H17 126.1 ?
C17 C18 C19 106.5(4) ?
C17 C18 H18 126.8 ?
C19 C18 H18 126.8 ?
N4 C19 C20 126.0(3) ?
N4 C19 C18 110.0(3) ?
C20 C19 C18 123.8(3) ?
C1 C20 C19 123.2(3) ?
C1 C20 C30 117.9(3) ?
C19 C20 C30 118.7(3) ?
C5 C21 C22 114.6(3) ?
C5 C21 H21A 108.6 ?
C22 C21 H21A 108.6 ?
C5 C21 H21B 108.6 ?
C22 C21 H21B 108.6 ?
H21A C21 H21B 107.6 ?
C23 C22 C21 111.2(3) ?
C23 C22 H22A 109.4 ?
C21 C22 H22A 109.4 ?
C23 C22 H22B 109.4 ?
C21 C22 H22B 109.4 ?
H22A C22 H22B 108.0 ?
C22 C23 H23A 109.5 ?
C22 C23 H23B 109.5 ?
H23A C23 H23B 109.5 ?
C22 C23 H23C 109.5 ?
H23A C23 H23C 109.5 ?
H23B C23 H23C 109.5 ?
C25 C24 C10 113.5(3) ?
C25 C24 H24A 108.9 ?
C10 C24 H24A 108.9 ?
C25 C24 H24B 108.9 ?
C10 C24 H24B 108.9 ?
H24A C24 H24B 107.7 ?
C26 C25 C24 112.2(4) ?
C26 C25 H25A 109.2 ?
C24 C25 H25A 109.2 ?
C26 C25 H25B 109.2 ?
C24 C25 H25B 109.2 ?
H25A C25 H25B 107.9 ?
C25 C26 H26A 109.5 ?
C25 C26 H26B 109.5 ?
H26A C26 H26B 109.5 ?
C25 C26 H26C 109.5 ?
H26A C26 H26C 109.5 ?
H26B C26 H26C 109.5 ?
C28 C27 C15 114.7(3) ?
C28 C27 H27A 108.6 ?
C15 C27 H27A 108.6 ?
C28 C27 H27B 108.6 ?
C15 C27 H27B 108.6 ?
H27A C27 H27B 107.6 ?
C27 C28 C29 111.9(4) ?
C27 C28 H28A 109.2 ?
C29 C28 H28A 109.2 ?
C27 C28 H28B 109.2 ?
C29 C28 H28B 109.2 ?
H28A C28 H28B 107.9 ?
C28 C29 H29A 109.5 ?
C28 C29 H29B 109.5 ?
H29A C29 H29B 109.5 ?
C28 C29 H29C 109.5 ?
H29A C29 H29C 109.5 ?
H29B C29 H29C 109.5 ?
C31 C30 C20 114.7(3) ?
C31 C30 H30A 108.6 ?
C20 C30 H30A 108.6 ?
C31 C30 H30B 108.6 ?
C20 C30 H30B 108.6 ?
H30A C30 H30B 107.6 ?
C32 C31 C30 112.0(4) ?
C32 C31 H31A 109.2 ?
C30 C31 H31A 109.2 ?
C32 C31 H31B 109.2 ?
C30 C31 H31B 109.2 ?
H31A C31 H31B 107.9 ?
C31 C32 H32A 109.5 ?
C31 C32 H32B 109.5 ?
H32A C32 H32B 109.5 ?
C31 C32 H32C 109.5 ?
H32A C32 H32C 109.5 ?
H32B C32 H32C 109.5 ?

loop_
_geom_bond_atom_site_label_1
_geom_bond_atom_site_label_2
_geom_bond_site_symmetry_2
_geom_bond_distance
_geom_bond_publ_flag
Fe1 N2 . 2.059(3) yes
Fe1 N1 . 2.061(3) yes
Fe1 N3 . 2.063(3) yes
Fe1 N4 . 2.066(3) yes
Fe1 Cl1 . 2.233(2) yes
N1 C4 . 1.376(4) ?
N1 C1 . 1.381(5) ?
N2 C6 . 1.383(4) ?
N2 C9 . 1.389(5) ?
N3 C14 . 1.387(4) ?
N3 C11 . 1.392(5) ?
N4 C16 . 1.374(4) ?
N4 C19 . 1.383(5) ?
C1 C20 . 1.399(5) ?
C1 C2 . 1.431(5) ?
C2 C3 . 1.331(6) ?
C2 H2 . .9300 ?
C3 C4 . 1.449(5) ?
C3 H3 . .9300 ?
C4 C5 . 1.396(5) ?
C5 C6 . 1.396(5) ?
C5 C21 . 1.507(4) ?
C6 C7 . 1.429(5) ?
C7 C8 . 1.348(6) ?
C7 H7 . .9300 ?
C8 C9 . 1.434(5) ?
C8 H8 . .9300 ?
C9 C10 . 1.391(5) ?
C10 C11 . 1.386(5) ?
C10 C24 . 1.529(5) ?
C11 C12 . 1.442(5) ?
C12 C13 . 1.334(6) ?
C12 H12 . .9300 ?
C13 C14 . 1.432(5) ?
C13 H13 . .9300 ?
C14 C15 . 1.391(6) ?
C15 C16 . 1.404(5) ?
C15 C27 . 1.528(5) ?
C16 C17 . 1.441(6) ?
C17 C18 . 1.351(6) ?
C17 H17 . .9300 ?
C18 C19 . 1.446(5) ?
C18 H18 . .9300 ?
C19 C20 . 1.400(5) ?
C20 C30 . 1.518(5) ?
C21 C22 . 1.536(5) ?
C21 H21A . .9700 ?
C21 H21B . .9700 ?
C22 C23 . 1.517(5) ?
C22 H22A . .9700 ?
C22 H22B . .9700 ?
C23 H23A . .9600 ?
C23 H23B . .9600 ?
C23 H23C . .9600 ?
C24 C25 . 1.521(6) ?
C24 H24A . .9700 ?
C24 H24B . .9700 ?
C25 C26 . 1.506(6) ?
C25 H25A . .9700 ?
C25 H25B . .9700 ?
C26 H26A . .9600 ?
C26 H26B . .9600 ?
C26 H26C . .9600 ?
C27 C28 . 1.510(6) ?
C27 H27A . .9700 ?
C27 H27B . .9700 ?
C28 C29 . 1.522(5) ?
C28 H28A . .9700 ?
C28 H28B . .9700 ?
C29 H29A . .9600 ?
C29 H29B . .9600 ?
C29 H29C . .9600 ?
C30 C31 . 1.518(6) ?
C30 H30A . .9700 ?
C30 H30B . .9700 ?
C31 C32 . 1.514(6) ?
C31 H31A . .9700 ?
C31 H31B . .9700 ?
C32 H32A . .9600 ?
C32 H32B . .9600 ?
C32 H32C . .9600 ?

loop_
_geom_torsion_atom_site_label_1
_geom_torsion_atom_site_label_2
_geom_torsion_atom_site_label_3
_geom_torsion_atom_site_label_4
_geom_torsion
N2 Fe1 N1 C4 -12.2(3)
N3 Fe1 N1 C4 -89.1(4)
N4 Fe1 N1 C4 -165.1(3)
Cl1 Fe1 N1 C4 91.4(3)
N2 Fe1 N1 C1 -176.5(3)
N3 Fe1 N1 C1 106.6(3)
N4 Fe1 N1 C1 30.7(3)
Cl1 Fe1 N1 C1 -72.9(3)
N1 Fe1 N2 C6 11.3(3)
N3 Fe1 N2 C6 164.3(3)
N4 Fe1 N2 C6 87.8(4)
Cl1 Fe1 N2 C6 -92.1(3)
N1 Fe1 N2 C9 177.0(3)
N3 Fe1 N2 C9 -30.0(3)
N4 Fe1 N2 C9 -106.5(3)
Cl1 Fe1 N2 C9 73.6(3)
N2 Fe1 N3 C14 -162.2(3)
N1 Fe1 N3 C14 -85.2(4)
N4 Fe1 N3 C14 -9.4(3)
Cl1 Fe1 N3 C14 94.3(3)
N2 Fe1 N3 C11 29.0(3)
N1 Fe1 N3 C11 106.0(3)
N4 Fe1 N3 C11 -178.2(3)
Cl1 Fe1 N3 C11 -74.5(3)
N2 Fe1 N4 C16 89.2(4)
N1 Fe1 N4 C16 165.9(3)
N3 Fe1 N4 C16 12.7(3)
Cl1 Fe1 N4 C16 -91.0(3)
N2 Fe1 N4 C19 -107.2(3)
N1 Fe1 N4 C19 -30.5(3)
N3 Fe1 N4 C19 176.3(3)
Cl1 Fe1 N4 C19 72.7(3)
C4 N1 C1 C20 173.4(4)
Fe1 N1 C1 C20 -19.4(5)
C4 N1 C1 C2 -1.4(4)
Fe1 N1 C1 C2 165.7(3)
N1 C1 C2 C3 2.6(5)
C20 C1 C2 C3 -172.3(4)
C1 C2 C3 C4 -2.7(5)
C1 N1 C4 C5 178.4(4)
Fe1 N1 C4 C5 11.8(5)
C1 N1 C4 C3 -0.2(4)
Fe1 N1 C4 C3 -166.8(3)
C2 C3 C4 N1 1.9(5)
C2 C3 C4 C5 -176.8(4)
N1 C4 C5 C6 -5.1(6)
C3 C4 C5 C6 173.3(4)
N1 C4 C5 C21 179.3(3)
C3 C4 C5 C21 -2.2(6)
C9 N2 C6 C5 -177.4(4)
Fe1 N2 C6 C5 -9.7(6)
C9 N2 C6 C7 1.1(4)
Fe1 N2 C6 C7 168.8(3)
C4 C5 C6 N2 3.9(6)
C21 C5 C6 N2 179.5(3)
C4 C5 C6 C7 -174.3(4)
C21 C5 C6 C7 1.2(6)
N2 C6 C7 C8 -3.0(5)
C5 C6 C7 C8 175.5(4)
C6 C7 C8 C9 3.6(5)
C6 N2 C9 C10 -173.4(4)
Fe1 N2 C9 C10 18.3(6)
C6 N2 C9 C8 1.0(4)
Fe1 N2 C9 C8 -167.3(3)
C7 C8 C9 N2 -2.9(5)
C7 C8 C9 C10 171.5(4)
N2 C9 C10 C11 8.0(7)
C8 C9 C10 C11 -165.6(4)
N2 C9 C10 C24 -178.6(4)
C8 C9 C10 C24 7.8(6)
C9 C10 C11 N3 -9.2(6)
C24 C10 C11 N3 177.4(3)
C9 C10 C11 C12 163.9(4)
C24 C10 C11 C12 -9.5(6)
C14 N3 C11 C10 173.1(4)
Fe1 N3 C11 C10 -15.9(5)
C14 N3 C11 C12 -1.0(4)
Fe1 N3 C11 C12 170.0(3)
C10 C11 C12 C13 -172.2(4)
N3 C11 C12 C13 1.9(5)
C11 C12 C13 C14 -2.0(5)
C11 N3 C14 C15 177.3(4)
Fe1 N3 C14 C15 6.9(5)
C11 N3 C14 C13 -0.3(4)
Fe1 N3 C14 C13 -170.7(2)
C12 C13 C14 N3 1.5(5)
C12 C13 C14 C15 -176.1(4)
N3 C14 C15 C16 -3.2(6)
C13 C14 C15 C16 174.0(4)
N3 C14 C15 C27 177.8(4)
C13 C14 C15 C27 -5.0(6)
C19 N4 C16 C15 -180.0(4)
Fe1 N4 C16 C15 -14.1(6)
C19 N4 C16 C17 0.3(4)
Fe1 N4 C16 C17 166.3(3)
C14 C15 C16 N4 7.0(6)
C27 C15 C16 N4 -174.0(4)
C14 C15 C16 C17 -173.4(4)
C27 C15 C16 C17 5.6(6)
N4 C16 C17 C18 -1.5(5)
C15 C16 C17 C18 178.8(4)
C16 C17 C18 C19 2.0(5)
C16 N4 C19 C20 -173.8(4)
Fe1 N4 C19 C20 19.5(5)
C16 N4 C19 C18 0.9(4)
Fe1 N4 C19 C18 -165.8(3)
C17 C18 C19 N4 -1.8(5)
C17 C18 C19 C20 173.0(4)
N1 C1 C20 C19 -5.3(6)
C2 C1 C20 C19 168.8(4)
N1 C1 C20 C30 -179.4(3)
C2 C1 C20 C30 -5.2(6)
N4 C19 C20 C1 5.2(6)
C18 C19 C20 C1 -168.9(4)
N4 C19 C20 C30 179.2(4)
C18 C19 C20 C30 5.2(6)
C6 C5 C21 C22 -88.2(4)
C4 C5 C21 C22 87.7(4)
C5 C21 C22 C23 -178.0(4)
C11 C10 C24 C25 89.4(5)
C9 C10 C24 C25 -84.4(5)
C10 C24 C25 C26 173.0(4)
C14 C15 C27 C28 89.9(5)
C16 C15 C27 C28 -89.2(5)
C15 C27 C28 C29 179.9(4)
C1 C20 C30 C31 88.2(4)
C19 C20 C30 C31 -86.1(5)
C20 C30 C31 C32 174.9(4)
